data_4062483
_journal_name_full Organometallics
_journal_year 2003
_chemical_formula_moiety 'C94 H129 Li3 O9 Ti2 '
_chemical_formula_sum 'C94 H129 Li3 O9 Ti2'
_chemical_formula_weight 1519.67
_space_group_IT_number 12
_symmetry_cell_setting monoclinic
_symmetry_space_group_name_Hall '-C 2y'
_symmetry_space_group_name_H-M 'C 1 2/m 1'
_cell_angle_alpha 90
_cell_angle_beta 96.149(8)
_cell_angle_gamma 90
_cell_formula_units_Z 4
_cell_length_a 19.516(8)
_cell_length_b 30.10(1)
_cell_length_c 15.339(6)
_cell_measurement_temperature 173.2
_cell_volume 8959(6)
_exptl_crystal_density_diffrn 1.127
_cod_original_sg_symbol_H-M 'C 2/m'
_cod_original_formula_sum 'C94 H129 Li3 O9 Ti2 '
_cod_database_code 4062483

loop_
_symmetry_equiv_pos_as_xyz
x,y,z
x,-y,z
-x,-y,-z
-x,y,-z
1/2+x,1/2+y,z
1/2+x,1/2-y,z
1/2-x,1/2-y,-z
1/2-x,1/2+y,-z

loop_
_atom_site_label
_atom_site_type_symbol
_atom_site_fract_x
_atom_site_fract_y
_atom_site_fract_z
_atom_site_U_iso_or_equiv
_atom_site_adp_type
_atom_site_occupancy
_atom_site_calc_flag
_atom_site_refinement_flags
_atom_site_disorder_assembly
_atom_site_disorder_group
Ti(1) Ti 0.23529(4) 0.04387(2) 0.14142(5) 0.0180(2) Uani 1.00 d . . .
O(1) O 0.2741(2) 0.09041(9) 0.2270(2) 0.0203(8) Uani 1.00 d . . .
O(2) O 0.1387(2) 0.05483(9) 0.1572(2) 0.0253(8) Uani 1.00 d . . .
O(3) O 0.2410(2) 0.09538(9) 0.0558(2) 0.0211(8) Uani 1.00 d . . .
O(4) O 0.2530(2) 0.1965(1) 0.1728(2) 0.042(1) Uani 1.00 d . . .
O(5) O 0.0127(4) 0.0000 0.2023(8) 0.141(4) Uani 2.00 d SP . .
C(1) C 0.2874(2) 0.1010(1) 0.3135(3) 0.023(1) Uani 1.00 d . . .
C(2) C 0.3552(2) 0.1101(1) 0.3518(3) 0.024(1) Uani 1.00 d . . .
C(3) C 0.3638(3) 0.1236(2) 0.4391(3) 0.036(1) Uani 1.00 d . . .
C(4) C 0.3090(3) 0.1280(2) 0.4903(3) 0.047(2) Uani 1.00 d . . .
C(5) C 0.2437(3) 0.1184(2) 0.4514(3) 0.038(1) Uani 1.00 d . . .
C(6) C 0.2315(2) 0.1043(2) 0.3649(3) 0.024(1) Uani 1.00 d . . .
C(7) C 0.1590(2) 0.0914(2) 0.3296(3) 0.026(1) Uani 1.00 d . . .
C(8) C 0.1211(2) 0.0984(1) 0.1669(3) 0.024(1) Uani 1.00 d . . .
C(9) C 0.1274(2) 0.1177(1) 0.2503(3) 0.022(1) Uani 1.00 d . . .
C(10) C 0.1030(2) 0.1607(1) 0.2590(3) 0.023(1) Uani 1.00 d . . .
C(11) C 0.0751(2) 0.1854(1) 0.1874(3) 0.023(1) Uani 1.00 d . . .
C(12) C 0.0753(2) 0.1670(2) 0.1045(3) 0.025(1) Uani 1.00 d . . .
C(13) C 0.0982(2) 0.1234(1) 0.0921(3) 0.022(1) Uani 1.00 d . . .
C(14) C 0.0924(2) 0.1020(2) 0.0022(3) 0.026(1) Uani 1.00 d . . .
C(15) C 0.2201(2) 0.1038(1) -0.0309(3) 0.022(1) Uani 1.00 d . . .
C(16) C 0.1492(2) 0.1096(1) -0.0578(3) 0.024(1) Uani 1.00 d . . .
C(17) C 0.1268(3) 0.1175(1) -0.1452(3) 0.028(1) Uani 1.00 d . . .
C(18) C 0.1719(3) 0.1190(2) -0.2089(3) 0.032(1) Uani 1.00 d . . .
C(19) C 0.2415(3) 0.1151(2) -0.1808(3) 0.032(1) Uani 1.00 d . . .
C(20) C 0.2680(2) 0.1085(1) -0.0925(3) 0.024(1) Uani 1.00 d . . .
C(21) C 0.4189(2) 0.1056(2) 0.3011(3) 0.027(1) Uani 1.00 d . . .
C(22) C 0.4867(3) 0.1152(3) 0.3575(4) 0.069(2) Uani 1.00 d . . .
C(23) C 0.4242(3) 0.0588(2) 0.2654(5) 0.067(2) Uani 1.00 d . . .
C(24) C 0.4144(3) 0.1379(2) 0.2240(4) 0.060(2) Uani 1.00 d . . .
C(25) C 0.3220(3) 0.1407(3) 0.5863(4) 0.092(2) Uani 1.00 d . . .
C(26) C 0.0416(2) 0.2312(2) 0.2033(3) 0.028(1) Uani 1.00 d . . .
C(27) C 0.0923(3) 0.2620(2) 0.2564(4) 0.046(2) Uani 1.00 d . . .
C(28) C 0.0161(3) 0.2542(2) 0.1176(3) 0.045(2) Uani 1.00 d . . .
C(29) C -0.0203(3) 0.2229(2) 0.2549(4) 0.042(2) Uani 1.00 d . . .
C(30) C 0.3464(3) 0.1080(2) -0.0674(3) 0.035(1) Uani 1.00 d . . .
C(31) C 0.3658(3) 0.1485(2) -0.0098(4) 0.057(2) Uani 1.00 d . . .
C(32) C 0.3703(3) 0.0650(2) -0.0200(4) 0.064(2) Uani 1.00 d . . .
C(33) C 0.3880(3) 0.1119(2) -0.1468(4) 0.054(2) Uani 1.00 d . . .
C(34) C 0.1463(3) 0.1240(2) -0.3049(3) 0.045(2) Uani 1.00 d . . .
C(35) C 0.2712(3) 0.2171(2) 0.2575(3) 0.037(1) Uani 1.00 d . . .
C(36) C 0.2892(3) 0.2647(2) 0.2385(4) 0.043(2) Uani 1.00 d . . .
C(37) C 0.2956(3) 0.2654(2) 0.1406(4) 0.059(2) Uani 1.00 d . . .
C(38) C 0.2477(3) 0.2301(2) 0.1055(4) 0.050(2) Uani 1.00 d . . .
C(39) C -0.036(1) 0.01439(1) 0.1342(10) 0.123(6) Uani 0.50 d P . .
C(40) C -0.1082(6) 0.00000(1) 0.1625(8) 0.082(4) Uani 2.00 d SP . .
C(41) C -0.0894(6) 0.00000(1) 0.2582(8) 0.096(5) Uani 2.00 d SP . .
C(42) C -0.0197(7) -0.0246(5) 0.264(1) 0.081(5) Uani 0.50 d P . .
C(43) C 0.6381(9) 0.0000 0.431(1) 0.128(5) Uiso 2.00 d SP . .
C(44) C 0.715(1) 0.0000 0.446(2) 0.175(8) Uiso 2.00 d SP . .
C(45) C 0.743(1) 0.0000 0.368(2) 0.167(8) Uiso 2.00 d SP . .
C(46) C 0.708(1) 0.0000 0.278(1) 0.147(6) Uiso 2.00 d SP . .
C(47) C 0.636(1) 0.0000 0.278(1) 0.151(7) Uiso 2.00 d SP . .
C(48) C 0.6078(9) 0.0000 0.355(1) 0.118(5) Uiso 2.00 d SP . .
C(49) C 0.643(2) 0.0000 0.527(2) 0.26(1) Uiso 2.00 d SP . .
C(51) C 0.0748(6) 0.2216(4) 0.5076(6) 0.110(3) Uiso 1.00 d . . .
C(52) C 0.0331(5) 0.2585(4) 0.5041(7) 0.116(3) Uiso 1.00 d . . .
C(53) C 0.0368(5) 0.1813(4) 0.5039(7) 0.116(3) Uiso 1.00 d . . .
C(54) C 0.1496(10) 0.2334(6) 0.513(1) 0.094(5) Uiso 0.50 d P . .
C(55) C 0.0648(5) 0.0228(3) 0.5019(6) 0.112(3) Uiso 1.00 d . . .
C(56) C 0.0000 0.0438(6) 0.5000 0.127(5) Uiso 2.00 d SP . .
C(57) C 0.0000 0.093(1) 0.5000 0.15(1) Uiso 1.00 d S . .
Li(1) Li 0.1054(9) 0.0000 0.178(2) 0.103(6) Uani 2.00 d SP . .
Li(2) Li 0.2394(4) 0.1361(2) 0.1496(6) 0.032(2) Uani 1.00 d . . .
H(1) H 0.204(3) 0.0000 0.057(3) 0.0105 Uiso 2.00 calc SP . .
H(2) H 0.232(3) 0.0000 0.223(3) 0.0105 Uiso 2.00 calc SP . .
H(3) H 0.306(3) 0.0000 0.134(3) 0.0105 Uiso 2.00 calc SP . .
H(4) H 0.4100(3) 0.1302(2) 0.4658(3) 0.042(2) Uiso 1.00 calc . . .
H(5) H 0.2050(3) 0.1216(2) 0.4855(3) 0.043(2) Uiso 1.00 calc . . .
H(6) H 0.1595(2) 0.0603(2) 0.3131(3) 0.031(2) Uiso 1.00 calc . . .
H(7) H 0.1298(2) 0.0953(2) 0.3764(3) 0.031(2) Uiso 1.00 calc . . .
H(8) H 0.1057(2) 0.1739(1) 0.3170(3) 0.027(2) Uiso 1.00 calc . . .
H(9) H 0.0591(2) 0.1847(2) 0.0536(3) 0.029(2) Uiso 1.00 calc . . .
H(10) H 0.0894(2) 0.0702(2) 0.0112(3) 0.031(2) Uiso 1.00 calc . . .
H(11) H 0.0497(2) 0.1126(2) -0.0293(3) 0.031(2) Uiso 1.00 calc . . .
H(12) H 0.0780(3) 0.1221(1) -0.1622(3) 0.034(2) Uiso 1.00 calc . . .
H(13) H 0.2740(3) 0.1171(2) -0.2243(3) 0.038(2) Uiso 1.00 calc . . .
H(14) H 0.4931(3) 0.0938(3) 0.4049(4) 0.073(2) Uiso 1.00 calc . . .
H(15) H 0.5246(3) 0.1130(3) 0.3217(4) 0.073(2) Uiso 1.00 calc . . .
H(16) H 0.4853(3) 0.1449(3) 0.3818(4) 0.073(2) Uiso 1.00 calc . . .
H(17) H 0.3819(3) 0.0513(2) 0.2293(5) 0.071(2) Uiso 1.00 calc . . .
H(18) H 0.4626(3) 0.0571(2) 0.2303(5) 0.071(2) Uiso 1.00 calc . . .
H(19) H 0.4315(3) 0.0380(2) 0.3138(5) 0.071(2) Uiso 1.00 calc . . .
H(20) H 0.4152(3) 0.1681(2) 0.2458(4) 0.070(2) Uiso 1.00 calc . . .
H(21) H 0.4534(3) 0.1332(2) 0.1907(4) 0.070(2) Uiso 1.00 calc . . .
H(22) H 0.3719(3) 0.1328(2) 0.1865(4) 0.070(2) Uiso 1.00 calc . . .
H(23) H 0.3073(3) 0.1167(3) 0.6221(4) 0.091(3) Uiso 1.00 calc . . .
H(24) H 0.3708(3) 0.1462(3) 0.6015(4) 0.091(3) Uiso 1.00 calc . . .
H(25) H 0.2962(3) 0.1674(3) 0.5968(4) 0.091(3) Uiso 1.00 calc . . .
H(26) H 0.1091(3) 0.2477(2) 0.3112(4) 0.052(2) Uiso 1.00 calc . . .
H(27) H 0.1307(3) 0.2684(2) 0.2232(4) 0.052(2) Uiso 1.00 calc . . .
H(28) H 0.0692(3) 0.2895(2) 0.2686(4) 0.052(2) Uiso 1.00 calc . . .
H(29) H -0.0065(3) 0.2818(2) 0.1300(3) 0.053(2) Uiso 1.00 calc . . .
H(30) H 0.0549(3) 0.2604(2) 0.0848(3) 0.053(2) Uiso 1.00 calc . . .
H(31) H -0.0164(3) 0.2350(2) 0.0832(3) 0.053(2) Uiso 1.00 calc . . .
H(32) H -0.0415(3) 0.2511(2) 0.2672(4) 0.048(2) Uiso 1.00 calc . . .
H(33) H -0.0538(3) 0.2044(2) 0.2205(4) 0.048(2) Uiso 1.00 calc . . .
H(34) H -0.0049(3) 0.2081(2) 0.3096(4) 0.048(2) Uiso 1.00 calc . . .
H(35) H 0.4149(3) 0.1481(2) 0.0085(4) 0.065(2) Uiso 1.00 calc . . .
H(36) H 0.3540(3) 0.1754(2) -0.0429(4) 0.065(2) Uiso 1.00 calc . . .
H(37) H 0.3407(3) 0.1477(2) 0.0414(4) 0.065(2) Uiso 1.00 calc . . .
H(38) H 0.3453(3) 0.0610(2) 0.0308(4) 0.074(3) Uiso 1.00 calc . . .
H(39) H 0.3615(3) 0.0400(2) -0.0595(4) 0.074(3) Uiso 1.00 calc . . .
H(40) H 0.4193(3) 0.0669(2) -0.0012(4) 0.074(3) Uiso 1.00 calc . . .
H(41) H 0.4368(3) 0.1123(2) -0.1268(4) 0.062(2) Uiso 1.00 calc . . .
H(42) H 0.3777(3) 0.0867(2) -0.1855(4) 0.062(2) Uiso 1.00 calc . . .
H(43) H 0.3755(3) 0.1392(2) -0.1782(4) 0.062(2) Uiso 1.00 calc . . .
H(44) H 0.1210(3) 0.1516(2) -0.3139(3) 0.051(2) Uiso 1.00 calc . . .
H(45) H 0.1852(3) 0.1242(2) -0.3392(3) 0.051(2) Uiso 1.00 calc . . .
H(46) H 0.1162(3) 0.0993(2) -0.3231(3) 0.051(2) Uiso 1.00 calc . . .
H(47) H 0.2323(3) 0.2159(2) 0.2918(3) 0.044(2) Uiso 1.00 calc . . .
H(48) H 0.3103(3) 0.2020(2) 0.2890(3) 0.044(2) Uiso 1.00 calc . . .
H(49) H 0.2526(3) 0.2846(2) 0.2518(4) 0.050(2) Uiso 1.00 calc . . .
H(50) H 0.3319(3) 0.2733(2) 0.2724(4) 0.050(2) Uiso 1.00 calc . . .
H(51) H 0.2832(3) 0.2942(2) 0.1152(4) 0.068(2) Uiso 1.00 calc . . .
H(52) H 0.3424(3) 0.2581(2) 0.1298(4) 0.068(2) Uiso 1.00 calc . . .
H(53) H 0.2607(3) 0.2183(2) 0.0508(4) 0.057(2) Uiso 1.00 calc . . .
H(54) H 0.2011(3) 0.2417(2) 0.0963(4) 0.057(2) Uiso 1.00 calc . . .
H(55) H -0.034(1) 0.04632(1) 0.1264(10) 0.130(9) Uiso 0.50 calc P . .
H(56) H -0.028(1) 0.00000(1) 0.0801(10) 0.130(9) Uiso 2.00 calc SP . .
H(57) H -0.1441(6) 0.02147(1) 0.1449(8) 0.092(4) Uiso 0.50 calc P . .
H(58) H -0.1225(6) -0.02914(1) 0.1405(8) 0.092(4) Uiso 0.50 calc P . .
H(59) H -0.0819(6) 0.02985(1) 0.2811(8) 0.113(5) Uiso 0.50 calc P . .
H(60) H -0.1235(6) -0.01485(1) 0.2894(8) 0.113(5) Uiso 0.50 calc P . .
H(61) H -0.0264(7) -0.0549(5) 0.244(1) 0.095(6) Uiso 0.50 calc P . .
H(62) H 0.0059(7) -0.0246(5) 0.322(1) 0.095(6) Uiso 0.50 calc P . .

loop_
_atom_site_aniso_label
_atom_site_aniso_U_11
_atom_site_aniso_U_22
_atom_site_aniso_U_33
_atom_site_aniso_U_12
_atom_site_aniso_U_13
_atom_site_aniso_U_23
Ti(1) 0.0163(4) 0.0161(4) 0.0211(4) 0.0008(3) 0.0025(3) 0.0014(3)
O(1) 0.022(2) 0.022(2) 0.016(1) -0.002(1) 0.002(1) 0.000(1)
O(2) 0.018(2) 0.019(2) 0.035(2) 0.004(1) 0.006(1) -0.001(1)
O(3) 0.023(2) 0.022(2) 0.017(1) 0.000(1) 0.004(1) 0.004(1)
O(4) 0.061(2) 0.022(2) 0.032(2) -0.003(1) 0.003(2) 0.000(2)
O(5) 0.049(5) 0.085(6) 0.22(1) 0.0000 0.059(6) 0.0000
C(1) 0.025(2) 0.017(2) 0.025(2) -0.001(2) 0.003(2) 0.005(2)
C(2) 0.029(2) 0.022(2) 0.021(2) -0.001(2) 0.006(2) 0.003(2)
C(3) 0.028(3) 0.048(3) 0.028(3) -0.002(2) -0.003(2) -0.004(2)
C(4) 0.031(3) 0.071(4) 0.026(3) -0.001(3) -0.001(2) -0.004(3)
C(5) 0.035(3) 0.049(3) 0.024(3) 0.008(2) 0.008(2) 0.004(2)
C(6) 0.023(2) 0.027(2) 0.023(2) 0.002(2) 0.005(2) 0.007(2)
C(7) 0.024(2) 0.030(2) 0.024(2) 0.003(2) 0.005(2) 0.005(2)
C(8) 0.013(2) 0.023(2) 0.032(2) 0.004(2) 0.008(2) 0.000(2)
C(9) 0.017(2) 0.027(2) 0.020(2) -0.001(2) 0.004(2) 0.003(2)
C(10) 0.020(2) 0.029(2) 0.019(2) 0.003(2) 0.006(2) -0.003(2)
C(11) 0.019(2) 0.023(2) 0.026(2) 0.006(2) 0.003(2) 0.002(2)
C(12) 0.019(2) 0.028(2) 0.026(2) 0.005(2) 0.000(2) 0.004(2)
C(13) 0.016(2) 0.027(2) 0.021(2) 0.000(2) 0.002(2) 0.001(2)
C(14) 0.025(2) 0.029(3) 0.023(2) 0.006(2) 0.001(2) 0.000(2)
C(15) 0.025(2) 0.015(2) 0.024(2) -0.001(2) 0.005(2) -0.001(2)
C(16) 0.027(2) 0.021(2) 0.023(2) 0.002(2) 0.006(2) 0.002(2)
C(17) 0.032(3) 0.024(2) 0.028(3) 0.003(2) -0.001(2) 0.000(2)
C(18) 0.046(3) 0.024(2) 0.021(2) 0.000(2) 0.005(2) 0.002(2)
C(19) 0.041(3) 0.030(3) 0.023(2) -0.001(2) 0.014(2) 0.000(2)
C(20) 0.030(2) 0.020(2) 0.021(2) 0.001(2) 0.008(2) 0.001(2)
C(21) 0.020(2) 0.031(3) 0.030(2) -0.002(2) 0.001(2) -0.007(2)
C(22) 0.026(3) 0.104(6) 0.052(4) -0.008(4) 0.002(3) -0.026(3)
C(23) 0.030(3) 0.045(3) 0.102(5) 0.002(4) 0.016(3) -0.024(3)
C(24) 0.037(3) 0.068(4) 0.070(4) 0.001(3) 0.026(3) 0.021(3)
C(25) 0.043(4) 0.150(8) 0.034(3) 0.000(4) 0.001(3) -0.029(4)
C(26) 0.028(2) 0.021(2) 0.034(3) 0.007(2) 0.003(2) -0.002(2)
C(27) 0.035(3) 0.032(3) 0.063(4) 0.006(3) 0.005(3) -0.010(2)
C(28) 0.055(4) 0.038(3) 0.040(3) 0.018(2) 0.006(3) 0.004(3)
C(29) 0.028(3) 0.038(3) 0.055(3) 0.013(3) 0.013(2) -0.005(2)
C(30) 0.035(3) 0.040(3) 0.028(3) 0.005(2) 0.013(2) 0.011(2)
C(31) 0.033(3) 0.078(4) 0.052(4) -0.013(3) 0.011(3) 0.004(3)
C(32) 0.039(3) 0.062(4) 0.083(5) 0.023(4) 0.027(3) 0.041(3)
C(33) 0.040(3) 0.074(4) 0.041(3) -0.003(3) 0.021(3) 0.007(3)
C(34) 0.058(4) 0.048(3) 0.020(2) -0.001(2) 0.001(2) 0.007(3)
C(35) 0.042(3) 0.035(3) 0.033(3) 0.001(2) 0.006(2) -0.008(2)
C(36) 0.035(3) 0.034(3) 0.056(3) -0.007(3) 0.006(3) -0.014(2)
C(37) 0.060(4) 0.035(3) 0.075(4) -0.021(3) 0.005(3) 0.002(3)
C(38) 0.066(4) 0.028(3) 0.048(3) 0.001(3) 0.009(3) 0.008(3)
C(39) 0.19(2) 0.05(1) 0.09(1) 0.056(7) 0.08(1) 0.04(1)
C(40) 0.073(7) 0.040(5) 0.116(10) 0.0000 0.008(7) 0.0000
C(41) 0.067(8) 0.12(1) 0.094(9) 0.0000 0.035(7) 0.0000
C(42) 0.054(9) 0.09(1) 0.09(1) -0.030(9) -0.007(8) 0.031(8)
Li(1) 0.052(10) 0.035(8) 0.17(2) 0.0000 0.06(1) 0.0000
Li(2) 0.035(5) 0.018(4) 0.039(5) -0.001(3) 0.003(4) 0.000(3)

loop_
_geom_bond_atom_site_label_1
_geom_bond_atom_site_label_2
_geom_bond_distance
_geom_bond_site_symmetry_1
_geom_bond_site_symmetry_2
_geom_bond_publ_flag
Ti(1) O(1) 2.012(3) . . yes
Ti(1) O(2) 1.955(3) . . yes
Ti(1) O(3) 2.043(3) . . yes
Ti(1) Li(1) 2.96(2) . . yes
Ti(1) Li(2) 2.780(7) . . yes
O(1) C(1) 1.362(5) . . yes
O(1) Li(2) 1.893(8) . . yes
O(2) C(8) 1.367(5) . . yes
O(2) Li(1) 1.813(9) . . yes
O(3) C(15) 1.371(5) . . yes
O(3) Li(2) 1.894(8) . . yes
O(4) C(35) 1.449(6) . . yes
O(4) C(38) 1.440(6) . . yes
O(4) Li(2) 1.867(8) . . yes
O(5) C(39) 1.41(2) . . yes
O(5) C(42) 1.41(2) . . yes
O(5) Li(1) 1.89(2) . . yes
C(1) C(2) 1.416(6) . . yes
C(1) C(6) 1.416(6) . . yes
C(2) C(3) 1.393(6) . . yes
C(2) C(21) 1.543(7) . . yes
C(3) C(4) 1.398(8) . . yes
C(4) C(5) 1.379(7) . . yes
C(4) C(25) 1.516(8) . . yes
C(5) C(6) 1.388(6) . . yes
C(6) C(7) 1.511(6) . . yes
C(7) C(9) 1.526(6) . . yes
C(8) C(9) 1.400(6) . . yes
C(8) C(13) 1.405(6) . . yes
C(9) C(10) 1.390(6) . . yes
C(10) C(11) 1.389(6) . . yes
C(11) C(12) 1.388(6) . . yes
C(11) C(26) 1.554(6) . . yes
C(12) C(13) 1.405(6) . . yes
C(13) C(14) 1.516(6) . . yes
C(14) C(16) 1.532(7) . . yes
C(15) C(16) 1.412(6) . . yes
C(15) C(20) 1.405(6) . . yes
C(16) C(17) 1.385(6) . . yes
C(17) C(18) 1.385(7) . . yes
C(18) C(19) 1.385(7) . . yes
C(18) C(34) 1.511(6) . . yes
C(19) C(20) 1.412(6) . . yes
C(20) C(30) 1.537(7) . . yes
C(21) C(22) 1.528(7) . . yes
C(21) C(23) 1.520(8) . . yes
C(21) C(24) 1.525(8) . . yes
C(26) C(27) 1.527(7) . . yes
C(26) C(28) 1.522(7) . . yes
C(26) C(29) 1.535(7) . . yes
C(30) C(31) 1.528(8) . . yes
C(30) C(32) 1.532(8) . . yes
C(30) C(33) 1.538(8) . . yes
C(35) C(36) 1.511(7) . . yes
C(36) C(37) 1.521(9) . . yes
C(37) C(38) 1.476(8) . . yes
C(39) C(40) 1.57(2) . . yes
C(40) C(41) 1.47(2) . . yes
C(41) C(42) 1.54(2) . . yes
C(43) C(44) 1.49(3) . . yes
C(43) C(48) 1.25(3) . . yes
C(43) C(49) 1.45(4) . . yes
C(44) C(45) 1.37(3) . . yes
C(45) C(46) 1.47(3) . . yes
C(46) C(47) 1.40(3) . . yes
C(47) C(48) 1.36(3) . . yes
C(51) C(52) 1.38(1) . . yes
C(51) C(53) 1.42(1) . . yes
C(51) C(54) 1.50(2) . . yes
C(55) C(56) 1.41(1) . . yes
C(56) C(57) 1.47(4) . . yes
